data_4130178
loop_
_publ_author_name
'Mo, Zhenbo'
'Rit, Arnab'
'Campos, Jes\'us'
'Kolychev, Eugene L.'
'Aldridge, Simon'

_publ_section_title
;
 Catalytic B-N Dehydrogenation Using Frustrated Lewis Pairs: Evidence for
 a Chain-Growth Coupling Mechanism.
;
_journal_issue 10
_journal_name_full 'Journal of the American Chemical Society'
_journal_page_first 3306
_journal_page_last 3309
_journal_paper_doi 10.1021/jacs.6b01170
_journal_volume 138
_journal_year 2016
_chemical_formula_moiety 'C39 H22 B1 F10 O1 P1'
_chemical_formula_sum 'C39 H22 B F10 O P'
_chemical_formula_weight 738.37
_space_group_IT_number 15
_space_group_name_Hall '-C 2yc'
_space_group_name_H-M_alt 'C 1 2/c 1'
_symmetry_cell_setting monoclinic
_symmetry_space_group_name_Hall '-C 2yc'
_symmetry_space_group_name_H-M 'C 1 2/c 1'
_atom_sites_solution_hydrogens difmap
_atom_sites_solution_primary other
_cell_angle_alpha 90
_cell_angle_beta 117.3712(7)
_cell_angle_gamma 90
_cell_formula_units_Z 8
_cell_length_a 38.7892(5)
_cell_length_b 10.0101(2)
_cell_length_c 19.4349(3)
_cell_measurement_reflns_used 7855
_cell_measurement_temperature 150
_cell_measurement_theta_max 27
_cell_measurement_theta_min 5
_cell_volume 6701.43(19)
_computing_cell_refinement 'DENZO/SCALEPACK (Otwinowski & Minor, 1997)'
_computing_data_collection 'COLLECT (Nonius, 2001).'
_computing_data_reduction 'DENZO/SCALEPACK (Otwinowski & Minor, 1997)'
_computing_molecular_graphics 'CAMERON (Watkin et al., 1996)'
_computing_publication_material 'CRYSTALS (Betteridge et al., 2003)'
_computing_structure_refinement 'CRYSTALS (Betteridge et al., 2003)'
_computing_structure_solution 'Superflip (Palatinus & Chapuis, 2007)'
_diffrn_ambient_temperature 150
_diffrn_measured_fraction_theta_full 0.992
_diffrn_measured_fraction_theta_max 0.991
_diffrn_measurement_device Area
_diffrn_measurement_device_type 'Nonius KappaCCD'
_diffrn_measurement_method \w
_diffrn_radiation_monochromator graphite
_diffrn_radiation_type 'Mo K\a'
_diffrn_radiation_wavelength 0.71073
_diffrn_reflns_av_R_equivalents 0.027
_diffrn_reflns_limit_h_max 50
_diffrn_reflns_limit_h_min -49
_diffrn_reflns_limit_k_max 12
_diffrn_reflns_limit_k_min -12
_diffrn_reflns_limit_l_max 25
_diffrn_reflns_limit_l_min -25
_diffrn_reflns_number 14672
_diffrn_reflns_theta_full 26.931
_diffrn_reflns_theta_max 27.480
_diffrn_reflns_theta_min 5.113
_diffrn_standards_number 0
_exptl_absorpt_coefficient_mu 0.170
_exptl_absorpt_correction_T_max 0.98
_exptl_absorpt_correction_T_min 0.96
_exptl_absorpt_correction_type multi-scan
_exptl_absorpt_process_details 'DENZO/SCALEPACK (Otwinowski & Minor, 1997)'
_exptl_crystal_colour colorless
_exptl_crystal_density_diffrn 1.464
_exptl_crystal_density_method 'not measured'
_exptl_crystal_description plate
_exptl_crystal_F_000 2992
_exptl_crystal_size_max 0.260
_exptl_crystal_size_mid 0.260
_exptl_crystal_size_min 0.140
_refine_diff_density_max 0.44
_refine_diff_density_min -0.43
_refine_ls_extinction_method None
_refine_ls_goodness_of_fit_ref 0.9363
_refine_ls_hydrogen_treatment constr
_refine_ls_matrix_type full
_refine_ls_number_parameters 469
_refine_ls_number_reflns 7606
_refine_ls_number_restraints 0
_refine_ls_R_factor_all 0.0703
_refine_ls_R_factor_gt 0.0462
_refine_ls_shift/su_max 0.0008069
_refine_ls_shift/su_mean 0.0000520
_refine_ls_structure_factor_coef Fsqd
_refine_ls_weighting_details
;
 Method, part 1, Chebychev polynomial, (Watkin, 1994, Prince, 1982) 
 [weight] = 1.0/[A~0~*T~0~(x)+A~1~*T~1~(x) ... +A~n-1~]*T~n-1~(x)] 
 where A~i~ are the Chebychev coefficients listed below and x= Fcalc/Fmax 
 Method = Robust Weighting (Prince, 1982) 
 W = [weight] * [1-(deltaF/6*sigmaF)^2^]^2^ 
 A~i~ are: 
 23.7 34.3 16.4 4.02 
;
_refine_ls_weighting_scheme calc
_refine_ls_wR_factor_all 0.1153
_refine_ls_wR_factor_gt 0.0960
_refine_ls_wR_factor_ref 0.1153
_reflns_limit_h_max 44
_reflns_limit_h_min -50
_reflns_limit_k_max 12
_reflns_limit_k_min 0
_reflns_limit_l_max 25
_reflns_limit_l_min 0
_reflns_number_gt 5622
_reflns_number_total 7606
_reflns_threshold_expression I>2.0\s(I)
_oxford_diffrn_Wilson_B_factor 3.02
_oxford_diffrn_Wilson_scale 27.08
_oxford_refine_ls_r_factor_ref 0.0703
_oxford_refine_ls_scale 0.24659(15)
_oxford_reflns_number_all 7606
_oxford_reflns_threshold_expression_ref I>-3.0\s(I)
_cod_data_source_file ja6b01170_si_002.cif
_cod_data_source_block 2
_cod_depositor_comments
;
The following automatic conversions were performed:

data item '_atom_sites_solution_primary' value 'Other' was changed to
'other' in accordance with the
/home/saulius/struct/COD-crude-data/automatic-downloads/DataCite-retrospective/ACS/depositions/lib/dictionaries/cif_core.dic
dictionary named 'cif_core.dic' version 2.4.2 last updated on
2011-04-26.

Automatic conversion script
Id: cif_fix_values 6909 2019-04-08 15:41:33Z antanas 
;
_cod_original_sg_symbol_Hall '-C 2yc '
_cod_original_sg_symbol_H-M 'C 2/c '
_cod_original_formula_sum 'C39 H22 B1 F10 O1 P1'
_cod_database_code 4130178

loop_
_symmetry_equiv_pos_as_xyz
x,y,z
-x,-y,-z
x+1/2,y+1/2,z
-x+1/2,-y+1/2,-z
x,-y,z+1/2
-x,y,-z+1/2
x+1/2,-y+1/2,z+1/2
-x+1/2,y+1/2,-z+1/2

loop_
_atom_site_label
_atom_site_type_symbol
_atom_site_fract_x
_atom_site_fract_y
_atom_site_fract_z
_atom_site_U_iso_or_equiv
_atom_site_occupancy
_atom_site_adp_type
_atom_site_refinement_flags_posn
C1 C 0.70027(6) 0.5093(2) 0.93631(11) 0.0332 1.0000 Uani .
C2 C 0.73898(6) 0.4815(2) 0.98625(12) 0.0384 1.0000 Uani .
C3 C 0.74882(7) 0.4102(3) 1.05424(13) 0.0458 1.0000 Uani .
C4 C 0.72042(7) 0.3678(3) 1.07403(13) 0.0457 1.0000 Uani .
C5 C 0.68148(6) 0.3956(2) 1.02605(11) 0.0380 1.0000 Uani .
C6 C 0.67260(6) 0.4642(2) 0.95777(11) 0.0332 1.0000 Uani .
C7 C 0.64777(7) 0.3611(2) 1.04301(12) 0.0407 1.0000 Uani .
C8 C 0.65848(8) 0.2530(3) 1.10458(14) 0.0546 1.0000 Uani .
C9 C 0.63508(8) 0.4894(3) 1.07024(14) 0.0513 1.0000 Uani .
C10 C 0.61419(6) 0.3186(2) 0.96589(12) 0.0351 1.0000 Uani .
C11 C 0.58785(7) 0.2170(2) 0.95671(13) 0.0383 1.0000 Uani .
C12 C 0.55767(6) 0.1885(2) 0.88426(13) 0.0396 1.0000 Uani .
C13 C 0.55349(6) 0.2592(2) 0.81985(12) 0.0355 1.0000 Uani .
C14 C 0.57844(6) 0.3654(2) 0.82637(11) 0.0311 1.0000 Uani .
C15 C 0.60840(6) 0.3907(2) 0.90032(11) 0.0314 1.0000 Uani .
C16 C 0.72672(6) 0.6150(2) 0.83355(11) 0.0318 1.0000 Uani .
C17 C 0.73581(7) 0.5215(2) 0.79149(13) 0.0419 1.0000 Uani .
C18 C 0.76911(8) 0.5353(3) 0.78211(15) 0.0560 1.0000 Uani .
C19 C 0.79328(7) 0.6428(3) 0.81450(15) 0.0579 1.0000 Uani .
C20 C 0.78463(7) 0.7359(3) 0.85621(15) 0.0519 1.0000 Uani .
C21 C 0.75143(6) 0.7231(2) 0.86587(13) 0.0402 1.0000 Uani .
C22 C 0.66965(6) 0.7574(2) 0.85847(12) 0.0329 1.0000 Uani .
C23 C 0.66526(7) 0.7947(2) 0.92298(13) 0.0420 1.0000 Uani .
C24 C 0.65278(8) 0.9227(3) 0.92833(16) 0.0511 1.0000 Uani .
C25 C 0.64475(7) 1.0153(3) 0.87027(16) 0.0492 1.0000 Uani .
C26 C 0.64935(7) 0.9796(2) 0.80641(15) 0.0462 1.0000 Uani .
C27 C 0.66123(6) 0.8520(2) 0.80026(13) 0.0384 1.0000 Uani .
C28 C 0.56056(6) 0.3713(2) 0.67629(11) 0.0328 1.0000 Uani .
C29 C 0.58666(7) 0.2841(2) 0.66967(13) 0.0385 1.0000 Uani .
C30 C 0.57811(8) 0.2125(2) 0.60333(15) 0.0477 1.0000 Uani .
C31 C 0.54209(9) 0.2252(3) 0.54099(14) 0.0532 1.0000 Uani .
C32 C 0.51527(7) 0.3105(3) 0.54433(13) 0.0502 1.0000 Uani .
C33 C 0.52499(7) 0.3828(2) 0.61124(13) 0.0400 1.0000 Uani .
C34 C 0.56815(6) 0.6051(2) 0.75099(11) 0.0317 1.0000 Uani .
C35 C 0.57266(6) 0.6799(2) 0.69515(11) 0.0335 1.0000 Uani .
C36 C 0.56581(6) 0.8145(2) 0.68456(12) 0.0376 1.0000 Uani .
C37 C 0.55377(7) 0.8817(2) 0.73111(14) 0.0436 1.0000 Uani .
C38 C 0.54963(7) 0.8146(2) 0.78852(14) 0.0451 1.0000 Uani .
C39 C 0.55707(7) 0.6798(2) 0.79822(12) 0.0375 1.0000 Uani .
P1 P 0.681731(15) 0.58760(5) 0.84063(3) 0.0305 1.0000 Uani .
O1 O 0.63409(4) 0.49158(15) 0.90622(8) 0.0339 1.0000 Uani .
B1 B 0.57094(6) 0.4495(2) 0.75419(13) 0.0303 1.0000 Uani .
F6 F 0.58538(4) 0.62002(13) 0.64942(8) 0.0444 1.0000 Uani .
F7 F 0.57132(4) 0.88158(14) 0.63054(8) 0.0506 1.0000 Uani .
F8 F 0.54630(5) 1.01266(14) 0.72050(10) 0.0637 1.0000 Uani .
F10 F 0.55185(5) 0.62000(14) 0.85451(9) 0.0528 1.0000 Uani .
F9 F 0.53777(6) 0.88044(15) 0.83396(11) 0.0685 1.0000 Uani .
F5 F 0.49794(4) 0.46630(16) 0.61212(8) 0.0545 1.0000 Uani .
F4 F 0.48011(5) 0.3242(2) 0.48347(9) 0.0762 1.0000 Uani .
F3 F 0.53311(6) 0.1543(2) 0.47627(10) 0.0831 1.0000 Uani .
F1 F 0.62258(4) 0.27171(15) 0.72987(8) 0.0535 1.0000 Uani .
F2 F 0.60495(5) 0.13133(17) 0.59964(11) 0.0701 1.0000 Uani .
H2 H 0.7586 0.5106 0.9731 0.0458 1.0000 Uiso R
H3 H 0.7753 0.3900 1.0866 0.0549 1.0000 Uiso R
H4 H 0.7276 0.3210 1.1205 0.0551 1.0000 Uiso R
H82 H 0.6361 0.2302 1.1141 0.0813 1.0000 Uiso R
H81 H 0.6799 0.2816 1.1532 0.0813 1.0000 Uiso R
H83 H 0.6674 0.1716 1.0886 0.0798 1.0000 Uiso R
H93 H 0.6106 0.4718 1.0726 0.0761 1.0000 Uiso R
H91 H 0.6556 0.5118 1.1209 0.0773 1.0000 Uiso R
H92 H 0.6319 0.5631 1.0331 0.0759 1.0000 Uiso R
H11 H 0.5908 0.1654 1.0011 0.0463 1.0000 Uiso R
H12 H 0.5399 0.1194 0.8786 0.0485 1.0000 Uiso R
H13 H 0.5334 0.2366 0.7706 0.0425 1.0000 Uiso R
H17 H 0.7189 0.4481 0.7689 0.0500 1.0000 Uiso R
H18 H 0.7750 0.4716 0.7534 0.0675 1.0000 Uiso R
H19 H 0.8157 0.6543 0.8072 0.0691 1.0000 Uiso R
H20 H 0.8004 0.8103 0.8775 0.0624 1.0000 Uiso R
H21 H 0.7457 0.7888 0.8938 0.0488 1.0000 Uiso R
H23 H 0.6703 0.7314 0.9622 0.0493 1.0000 Uiso R
H24 H 0.6503 0.9457 0.9729 0.0614 1.0000 Uiso R
H25 H 0.6361 1.1008 0.8738 0.0592 1.0000 Uiso R
H26 H 0.6439 1.0430 0.7665 0.0556 1.0000 Uiso R
H27 H 0.6639 0.8279 0.7563 0.0463 1.0000 Uiso R

loop_
_atom_site_aniso_label
_atom_site_aniso_U_11
_atom_site_aniso_U_22
_atom_site_aniso_U_33
_atom_site_aniso_U_23
_atom_site_aniso_U_13
_atom_site_aniso_U_12
C1 0.0338(10) 0.0359(11) 0.0289(9) -0.0015(8) 0.0136(8) -0.0073(8)
C2 0.0337(10) 0.0460(12) 0.0320(10) -0.0014(9) 0.0121(9) -0.0063(9)
C3 0.0369(11) 0.0554(14) 0.0352(11) 0.0064(10) 0.0080(9) -0.0036(10)
C4 0.0476(13) 0.0524(14) 0.0297(10) 0.0074(10) 0.0113(9) -0.0077(11)
C5 0.0407(11) 0.0450(12) 0.0257(9) 0.0002(9) 0.0129(8) -0.0120(9)
C6 0.0333(10) 0.0363(11) 0.0274(9) -0.0005(8) 0.0117(8) -0.0076(8)
C7 0.0479(12) 0.0469(13) 0.0284(10) 0.0010(9) 0.0186(9) -0.0140(10)
C8 0.0591(15) 0.0662(17) 0.0341(11) 0.0102(11) 0.0176(11) -0.0178(13)
C9 0.0651(16) 0.0564(15) 0.0438(13) -0.0135(11) 0.0349(12) -0.0216(13)
C10 0.0403(11) 0.0359(11) 0.0337(10) -0.0025(8) 0.0211(9) -0.0078(9)
C11 0.0470(12) 0.0341(11) 0.0422(11) -0.0016(9) 0.0278(10) -0.0081(9)
C12 0.0415(11) 0.0330(11) 0.0493(12) -0.0059(9) 0.0252(10) -0.0096(9)
C13 0.0333(10) 0.0332(10) 0.0403(11) -0.0087(9) 0.0171(9) -0.0045(8)
C14 0.0299(9) 0.0330(10) 0.0337(10) -0.0043(8) 0.0174(8) -0.0010(8)
C15 0.0328(10) 0.0325(10) 0.0327(10) -0.0023(8) 0.0182(8) -0.0082(8)
C16 0.0342(10) 0.0362(11) 0.0253(9) 0.0018(8) 0.0139(8) 0.0005(8)
C17 0.0450(12) 0.0458(13) 0.0368(11) 0.0001(10) 0.0204(10) 0.0056(10)
C18 0.0534(15) 0.0764(19) 0.0458(13) 0.0017(13) 0.0293(12) 0.0185(14)
C19 0.0406(13) 0.092(2) 0.0496(14) 0.0144(15) 0.0276(12) 0.0091(14)
C20 0.0396(12) 0.0643(17) 0.0527(14) 0.0085(12) 0.0222(11) -0.0097(11)
C21 0.0377(11) 0.0440(12) 0.0417(11) -0.0026(10) 0.0207(9) -0.0073(9)
C22 0.0293(9) 0.0358(10) 0.0340(10) -0.0031(8) 0.0147(8) -0.0033(8)
C23 0.0488(13) 0.0437(12) 0.0399(11) -0.0043(10) 0.0259(10) -0.0052(10)
C24 0.0560(15) 0.0519(14) 0.0562(15) -0.0147(12) 0.0352(13) -0.0045(12)
C25 0.0399(12) 0.0399(13) 0.0698(16) -0.0094(12) 0.0270(12) -0.0009(10)
C26 0.0406(12) 0.0404(12) 0.0538(14) 0.0047(11) 0.0184(11) 0.0023(10)
C27 0.0374(11) 0.0416(12) 0.0363(11) 0.0000(9) 0.0171(9) 0.0002(9)
C28 0.0361(10) 0.0320(10) 0.0304(10) -0.0015(8) 0.0154(8) 0.0025(8)
C29 0.0445(12) 0.0349(11) 0.0389(11) 0.0004(9) 0.0215(10) 0.0038(9)
C30 0.0639(15) 0.0401(12) 0.0544(14) -0.0065(11) 0.0402(13) 0.0034(11)
C31 0.0762(18) 0.0524(15) 0.0380(12) -0.0161(11) 0.0322(12) -0.0128(13)
C32 0.0511(14) 0.0585(15) 0.0322(11) -0.0058(11) 0.0116(10) -0.0074(12)
C33 0.0410(11) 0.0388(12) 0.0379(11) -0.0028(9) 0.0161(9) 0.0018(9)
C34 0.0276(9) 0.0346(10) 0.0319(9) -0.0043(8) 0.0128(8) -0.0013(8)
C35 0.0310(10) 0.0398(11) 0.0292(9) -0.0036(8) 0.0134(8) 0.0000(8)
C36 0.0412(11) 0.0364(11) 0.0349(10) -0.0003(9) 0.0172(9) -0.0046(9)
C37 0.0543(13) 0.0280(10) 0.0501(13) -0.0050(9) 0.0253(11) -0.0029(9)
C38 0.0584(14) 0.0367(12) 0.0521(13) -0.0136(10) 0.0356(12) -0.0044(10)
C39 0.0453(12) 0.0356(11) 0.0379(11) -0.0066(9) 0.0245(10) -0.0066(9)
P1 0.0314(2) 0.0336(3) 0.0262(2) -0.0014(2) 0.0131(2) -0.0052(2)
O1 0.0307(7) 0.0380(8) 0.0309(7) 0.0034(6) 0.0125(6) -0.0095(6)
B1 0.0242(10) 0.0354(12) 0.0317(11) -0.0039(9) 0.0131(9) 0.0002(8)
F6 0.0571(8) 0.0448(7) 0.0438(7) 0.0004(6) 0.0340(6) 0.0061(6)
F7 0.0683(9) 0.0422(8) 0.0468(8) 0.0050(6) 0.0312(7) -0.0028(7)
F8 0.0984(13) 0.0281(7) 0.0766(11) -0.0024(7) 0.0504(10) 0.0023(7)
F10 0.0848(11) 0.0397(7) 0.0585(9) -0.0045(6) 0.0541(8) -0.0038(7)
F9 0.1159(14) 0.0397(8) 0.0836(11) -0.0144(8) 0.0749(11) -0.0010(9)
F5 0.0378(7) 0.0604(9) 0.0521(8) -0.0095(7) 0.0092(6) 0.0104(6)
F4 0.0639(10) 0.1009(14) 0.0385(8) -0.0129(9) 0.0018(7) -0.0068(10)
F3 0.1142(15) 0.0914(14) 0.0519(9) -0.0371(9) 0.0450(10) -0.0181(12)
F1 0.0468(8) 0.0542(9) 0.0533(8) -0.0002(7) 0.0176(7) 0.0187(7)
F2 0.0865(12) 0.0605(10) 0.0841(12) -0.0169(9) 0.0570(10) 0.0124(9)

loop_
_atom_type_symbol
_atom_type_scat_dispersion_real
_atom_type_scat_dispersion_imag
_atom_type_scat_Cromer_Mann_a1
_atom_type_scat_Cromer_Mann_b1
_atom_type_scat_Cromer_Mann_a2
_atom_type_scat_Cromer_Mann_b2
_atom_type_scat_Cromer_Mann_a3
_atom_type_scat_Cromer_Mann_b3
_atom_type_scat_Cromer_Mann_a4
_atom_type_scat_Cromer_Mann_b4
_atom_type_scat_Cromer_Mann_c
_atom_type_scat_source
C 0.0033 0.0016 2.3100 20.8439 1.0200 10.2075 1.5886 0.5687 0.8650 51.6512 0.2156 'International Tables Vol C 4.2.6.8 and 6.1.1.4'
H 0.0000 0.0000 0.4930 10.5109 0.3229 26.1257 0.1402 3.1424 0.0408 57.7998 0.0030 'International Tables Vol C 4.2.6.8 and 6.1.1.4'
O 0.0106 0.0060 3.0485 13.2771 2.2868 5.7011 1.5463 0.3239 0.8670 32.9089 0.2508 'International Tables Vol C 4.2.6.8 and 6.1.1.4'
B 0.0013 0.0007 2.0545 23.2185 1.3326 1.0210 1.0979 60.3498 0.7068 0.1403 -0.1932 'International Tables Vol C 4.2.6.8 and 6.1.1.4'
N 0.0061 0.0033 12.2126 0.0057 3.1322 9.8933 2.0125 28.9975 1.1663 0.5826 -11.5290 'International Tables Vol C 4.2.6.8 and 6.1.1.4'
P 0.1023 0.0942 6.4345 1.9067 4.1791 27.1570 1.7800 0.5260 1.4908 68.1645 1.1149 'International Tables Vol C 4.2.6.8 and 6.1.1.4'
F 0.0171 0.0103 3.5392 10.2825 2.6412 4.2944 1.5170 0.2615 1.0243 26.1476 0.2776 'International Tables Vol C 4.2.6.8 and 6.1.1.4'

loop_
_geom_angle_atom_site_label_1
_geom_angle_atom_site_label_2
_geom_angle_atom_site_label_3
_geom_angle
_geom_angle_publ_flag
C2 C1 C6 117.36(19) yes
C2 C1 P1 125.99(16) yes
C6 C1 P1 116.44(15) yes
C1 C2 C3 120.1(2) yes
C1 C2 H2 119.4 no
C3 C2 H2 120.5 no
C2 C3 C4 120.9(2) yes
C2 C3 H3 118.7 no
C4 C3 H3 120.4 no
C3 C4 C5 120.5(2) yes
C3 C4 H4 119.7 no
C5 C4 H4 119.8 no
C4 C5 C6 117.1(2) yes
C4 C5 C7 125.71(19) yes
C6 C5 C7 117.19(19) yes
C1 C6 C5 124.00(19) yes
C1 C6 O1 116.16(17) yes
C5 C6 O1 119.85(18) yes
C5 C7 C8 112.3(2) yes
C5 C7 C9 108.85(19) yes
C8 C7 C9 109.6(2) yes
C5 C7 C10 106.24(16) yes
C8 C7 C10 112.06(19) yes
C9 C7 C10 107.7(2) yes
C7 C8 H82 111.3 no
C7 C8 H81 110.9 no
H82 C8 H81 108.5 no
C7 C8 H83 110.3 no
H82 C8 H83 109.4 no
H81 C8 H83 106.3 no
C7 C9 H93 109.2 no
C7 C9 H91 107.4 no
H93 C9 H91 110.7 no
C7 C9 H92 108.5 no
H93 C9 H92 111.3 no
H91 C9 H92 109.6 no
C7 C10 C11 124.98(19) yes
C7 C10 C15 117.48(18) yes
C11 C10 C15 117.47(19) yes
C10 C11 C12 120.5(2) yes
C10 C11 H11 119.7 no
C12 C11 H11 119.8 no
C11 C12 C13 120.53(19) yes
C11 C12 H12 119.9 no
C13 C12 H12 119.6 no
C12 C13 C14 121.17(19) yes
C12 C13 H13 119.6 no
C14 C13 H13 119.2 no
C13 C14 C15 116.33(18) yes
C13 C14 B1 119.78(18) yes
C15 C14 B1 123.86(18) yes
C14 C15 C10 123.92(18) yes
C14 C15 O1 116.36(17) yes
C10 C15 O1 119.69(17) yes
C17 C16 C21 118.8(2) yes
C17 C16 P1 116.80(16) yes
C21 C16 P1 124.43(16) yes
C16 C17 C18 120.8(2) yes
C16 C17 H17 119.0 no
C18 C17 H17 120.2 no
C17 C18 C19 119.7(2) yes
C17 C18 H18 120.3 no
C19 C18 H18 120.0 no
C18 C19 C20 120.0(2) yes
C18 C19 H19 120.3 no
C20 C19 H19 119.7 no
C19 C20 C21 120.7(3) yes
C19 C20 H20 121.0 no
C21 C20 H20 118.3 no
C20 C21 C16 120.0(2) yes
C20 C21 H21 119.6 no
C16 C21 H21 120.4 no
C23 C22 C27 118.0(2) yes
C23 C22 P1 124.41(17) yes
C27 C22 P1 117.37(16) yes
C22 C23 C24 120.4(2) yes
C22 C23 H23 118.9 no
C24 C23 H23 120.7 no
C23 C24 C25 120.9(2) yes
C23 C24 H24 118.7 no
C25 C24 H24 120.4 no
C24 C25 C26 119.2(2) yes
C24 C25 H25 120.7 no
C26 C25 H25 120.2 no
C25 C26 C27 120.2(2) yes
C25 C26 H26 119.3 no
C27 C26 H26 120.4 no
C22 C27 C26 121.4(2) yes
C22 C27 H27 118.8 no
C26 C27 H27 119.8 no
C29 C28 C33 115.59(19) yes
C29 C28 B1 121.64(18) yes
C33 C28 B1 122.75(18) yes
C28 C29 C30 122.9(2) yes
C28 C29 F1 118.90(19) yes
C30 C29 F1 118.1(2) yes
C29 C30 C31 119.2(2) yes
C29 C30 F2 120.3(2) yes
C31 C30 F2 120.5(2) yes
C30 C31 C32 120.2(2) yes
C30 C31 F3 119.9(3) yes
C32 C31 F3 119.9(3) yes
C31 C32 C33 119.1(2) yes
C31 C32 F4 120.6(2) yes
C33 C32 F4 120.3(2) yes
C28 C33 C32 122.9(2) yes
C28 C33 F5 119.71(19) yes
C32 C33 F5 117.4(2) yes
C35 C34 C39 114.22(19) yes
C35 C34 B1 122.43(18) yes
C39 C34 B1 123.03(19) yes
C34 C35 C36 124.1(2) yes
C34 C35 F6 119.46(19) yes
C36 C35 F6 116.44(19) yes
C35 C36 C37 119.0(2) yes
C35 C36 F7 121.3(2) yes
C37 C36 F7 119.7(2) yes
C36 C37 C38 119.9(2) yes
C36 C37 F8 119.7(2) yes
C38 C37 F8 120.4(2) yes
C37 C38 C39 119.7(2) yes
C37 C38 F9 119.9(2) yes
C39 C38 F9 120.4(2) yes
C34 C39 C38 123.0(2) yes
C34 C39 F10 120.30(19) yes
C38 C39 F10 116.67(19) yes
C22 P1 C16 102.10(9) yes
C22 P1 C1 102.67(10) yes
C16 P1 C1 101.37(9) yes
C6 O1 C15 114.16(16) yes
C28 B1 C34 118.24(18) yes
C28 B1 C14 117.23(18) yes
C34 B1 C14 124.12(18) yes

loop_
_geom_bond_atom_site_label_1
_geom_bond_atom_site_label_2
_geom_bond_distance
_geom_bond_publ_flag
C1 C2 1.391(3) yes
C1 C6 1.393(3) yes
C1 P1 1.833(2) yes
C2 C3 1.392(3) yes
C2 H2 0.954 no
C3 C4 1.390(3) yes
C3 H3 0.947 no
C4 C5 1.391(3) yes
C4 H4 0.939 no
C5 C6 1.390(3) yes
C5 C7 1.528(3) yes
C6 O1 1.391(2) yes
C7 C8 1.523(3) yes
C7 C9 1.553(4) yes
C7 C10 1.526(3) yes
C8 H82 0.996 no
C8 H81 0.971 no
C8 H83 0.989 no
C9 H93 0.986 no
C9 H91 0.966 no
C9 H92 0.999 no
C10 C11 1.394(3) yes
C10 C15 1.390(3) yes
C11 C12 1.385(3) yes
C11 H11 0.965 no
C12 C13 1.381(3) yes
C12 H12 0.946 no
C13 C14 1.404(3) yes
C13 H13 0.943 no
C14 C15 1.394(3) yes
C14 B1 1.545(3) yes
C15 O1 1.386(2) yes
C16 C17 1.391(3) yes
C16 C21 1.389(3) yes
C16 P1 1.833(2) yes
C17 C18 1.392(3) yes
C17 H17 0.949 no
C18 C19 1.376(4) yes
C18 H18 0.941 no
C19 C20 1.374(4) yes
C19 H19 0.952 no
C20 C21 1.390(3) yes
C20 H20 0.932 no
C21 H21 0.943 no
C22 C23 1.392(3) yes
C22 C27 1.394(3) yes
C22 P1 1.838(2) yes
C23 C24 1.390(3) yes
C23 H23 0.939 no
C24 C25 1.381(4) yes
C24 H24 0.943 no
C25 C26 1.380(4) yes
C25 H25 0.933 no
C26 C27 1.382(3) yes
C26 H26 0.947 no
C27 H27 0.938 no
C28 C29 1.387(3) yes
C28 C33 1.383(3) yes
C28 B1 1.584(3) yes
C29 C30 1.376(3) yes
C29 F1 1.352(3) yes
C30 C31 1.371(4) yes
C30 F2 1.348(3) yes
C31 C32 1.370(4) yes
C31 F3 1.343(3) yes
C32 C33 1.381(3) yes
C32 F4 1.340(3) yes
C33 F5 1.348(3) yes
C34 C35 1.394(3) yes
C34 C39 1.396(3) yes
C34 B1 1.560(3) yes
C35 C36 1.370(3) yes
C35 F6 1.340(2) yes
C36 C37 1.371(3) yes
C36 F7 1.344(2) yes
C37 C38 1.374(3) yes
C37 F8 1.338(3) yes
C38 C39 1.375(3) yes
C38 F9 1.341(3) yes
C39 F10 1.342(2) yes
